data_7126949
loop_
_publ_author_name
'Shoshani, Manar M.'
'Agapie, Theodor'

_publ_section_title
;
 Ligand architecture for triangular metal complexes: a high oxidation
 state Ni<sub>3</sub> cluster with proximal metal arrangement.
;
_journal_issue 76
_journal_name_full 'Chemical communications (Cambridge, England)'
_journal_page_first 11279
_journal_page_last 11282
_journal_paper_doi 10.1039/d0cc03816d
_journal_volume 56
_journal_year 2020
_chemical_formula_sum 'C93.64 H148.93 K2 N2 Ni3 O8 P2 Si4'
_chemical_formula_weight 1859.40
_space_group_crystal_system monoclinic
_space_group_IT_number 15
_space_group_name_Hall '-C 2yc'
_space_group_name_H-M_alt 'C 1 2/c 1'
_atom_sites_solution_hydrogens mixed
_audit_creation_method SHELXL-2018/3
_audit_update_record
;
2020-07-16 deposited with the CCDC.	2020-07-20 downloaded from the CCDC.
;
_cell_angle_alpha 90
_cell_angle_beta 97.215(7)
_cell_angle_gamma 90
_cell_formula_units_Z 4
_cell_length_a 28.067(6)
_cell_length_b 20.574(4)
_cell_length_c 18.052(4)
_cell_measurement_reflns_used 14000
_cell_measurement_temperature 100(2)
_cell_measurement_theta_max 29.14
_cell_measurement_theta_min 2.408
_cell_volume 10342(4)
_computing_cell_refinement 'SAINT V8.38A (?, 2016)'
_computing_data_collection 'APEX2 v2014.11-0 (Bruker-AXS, 2014)'
_computing_data_reduction 'SAINT V8.38A (?, 2016)'
_computing_molecular_graphics 'Olex2 1.3 (Dolomanov et al., 2009)'
_computing_publication_material 'Olex2 1.3 (Dolomanov et al., 2009)'
_computing_structure_refinement 'SHELXL-2018/3 (Sheldrick, 2018)'
_computing_structure_solution 'XS  (Sheldrick, 2008)'
_diffrn_ambient_temperature 100(2)
_diffrn_measured_fraction_theta_full 0.999
_diffrn_measured_fraction_theta_max 0.994
_diffrn_measurement_device_type 'Bruker APEX-II CCD'
_diffrn_radiation_type MoK\a
_diffrn_radiation_wavelength 0.71073
_diffrn_reflns_av_R_equivalents 0.0627
_diffrn_reflns_av_unetI/netI 0.0395
_diffrn_reflns_Laue_measured_fraction_full 0.999
_diffrn_reflns_Laue_measured_fraction_max 0.994
_diffrn_reflns_limit_h_max 38
_diffrn_reflns_limit_h_min -38
_diffrn_reflns_limit_k_max 28
_diffrn_reflns_limit_k_min -28
_diffrn_reflns_limit_l_max 24
_diffrn_reflns_limit_l_min -24
_diffrn_reflns_number 107191
_diffrn_reflns_point_group_measured_fraction_full 0.999
_diffrn_reflns_point_group_measured_fraction_max 0.994
_diffrn_reflns_theta_full 25.242
_diffrn_reflns_theta_max 29.243
_diffrn_reflns_theta_min 2.283
_exptl_absorpt_coefficient_mu 0.748
_exptl_absorpt_correction_T_max 1.0000
_exptl_absorpt_correction_T_min 0.8816
_exptl_absorpt_correction_type multi-scan
_exptl_absorpt_process_details
'SADABS-2016/2 (Bruker,2016/2) was used for absorption correction. wR2(int) was 0.0917 before and 0.0631 after correction. The Ratio of minimum to maximum transmission is 0.8816. The \l/2 correction factor is Not present.'
_exptl_crystal_colour yellow
_exptl_crystal_density_diffrn 1.194
_exptl_crystal_description block
_exptl_crystal_F_000 3987
_exptl_crystal_size_max 0.240
_exptl_crystal_size_mid 0.160
_exptl_crystal_size_min 0.120
_refine_diff_density_max 1.015
_refine_diff_density_min -0.550
_refine_diff_density_rms 0.098
_refine_ls_extinction_method none
_refine_ls_goodness_of_fit_ref 1.101
_refine_ls_hydrogen_treatment mixed
_refine_ls_matrix_type full
_refine_ls_number_parameters 696
_refine_ls_number_reflns 14000
_refine_ls_number_restraints 0
_refine_ls_restrained_S_all 1.101
_refine_ls_R_factor_all 0.0850
_refine_ls_R_factor_gt 0.0562
_refine_ls_shift/su_max 0.143
_refine_ls_shift/su_mean 0.001
_refine_ls_structure_factor_coef Fsqd
_refine_ls_weighting_details 'w=1/[\s^2^(Fo^2^)+(0.0824P)^2^+29.1488P] where P=(Fo^2^+2Fc^2^)/3'
_refine_ls_weighting_scheme calc
_refine_ls_wR_factor_gt 0.1475
_refine_ls_wR_factor_ref 0.1755
_reflns_Friedel_coverage 0.000
_reflns_number_gt 10488
_reflns_number_total 14000
_reflns_threshold_expression 'I > 2\s(I)'
_cod_data_source_file d0cc03816d2.cif
_cod_data_source_block v18433
_cod_depositor_comments 'Adding full bibliography for 7126949--7126950.cif.'
_cod_original_cell_volume 10341(4)
_cod_original_sg_symbol_H-M 'C 2/c'
_cod_database_code 7126949
_shelx_shelxl_version_number 2018/3
_shelx_space_group_comment
;
The symmetry employed for this shelxl refinement is uniquely defined
by the following loop, which should always be used as a source of
symmetry information in preference to the above space-group names.
They are only intended as comments.
;
_shelx_estimated_absorpt_t_max 0.916
_shelx_estimated_absorpt_t_min 0.841
_exptl_absorpt_special_details SADABS-2016/2

loop_
_space_group_symop_operation_xyz
'x, y, z'
'-x, y, -z+1/2'
'x+1/2, y+1/2, z'
'-x+1/2, y+1/2, -z+1/2'
'-x, -y, -z'
'x, -y, z-1/2'
'-x+1/2, -y+1/2, -z'
'x+1/2, -y+1/2, z-1/2'

loop_
_atom_site_label
_atom_site_type_symbol
_atom_site_fract_x
_atom_site_fract_y
_atom_site_fract_z
_atom_site_U_iso_or_equiv
_atom_site_adp_type
_atom_site_occupancy
_atom_site_site_symmetry_order
_atom_site_calc_flag
_atom_site_refinement_flags_posn
_atom_site_refinement_flags_adp
_atom_site_refinement_flags_occupancy
_atom_site_disorder_assembly
_atom_site_disorder_group
Ni1 Ni 0.54766(2) 0.18693(2) 0.25786(2) 0.02189(10) Uani 1 1 d . . . . .
Ni2 Ni 0.500000 0.29414(2) 0.250000 0.02289(12) Uani 1 2 d S T P A .
P1 P 0.50306(2) 0.22176(4) 0.40004(4) 0.02358(15) Uani 1 1 d . . . . .
O2 O 0.50559(8) 0.35816(10) 0.32590(11) 0.0318(4) Uani 1 1 d . . . . .
O3 O 0.40696(7) 0.17000(10) 0.30792(10) 0.0278(4) Uani 1 1 d . . . . .
O1 O 0.59058(7) 0.16002(11) 0.34226(10) 0.0285(4) Uani 1 1 d . . . . .
N1 N 0.50086(8) 0.22064(11) 0.31063(11) 0.0226(4) Uani 1 1 d . . . . .
C33 C 0.58929(11) 0.34152(15) 0.53491(15) 0.0299(6) Uani 1 1 d . . . . .
C39 C 0.62173(11) 0.33758(15) 0.60939(16) 0.0327(6) Uani 1 1 d . . . . .
C34 C 0.56392(10) 0.28886(15) 0.50355(14) 0.0270(5) Uani 1 1 d . . . . .
H34 H 0.566227 0.248416 0.529147 0.032 Uiso 1 1 calc R U . . .
C19 C 0.55354(11) 0.08071(15) 0.54257(15) 0.0304(6) Uani 1 1 d . . . . .
C30 C 0.53047(10) 0.35247(14) 0.39281(15) 0.0273(6) Uani 1 1 d . . . . .
C15 C 0.53735(10) 0.15458(14) 0.43800(14) 0.0255(5) Uani 1 1 d . . . . .
C17 C 0.60660(10) 0.08343(14) 0.44277(15) 0.0264(5) Uani 1 1 d . . . . .
C3 C 0.36001(10) 0.18330(16) 0.40712(16) 0.0310(6) Uani 1 1 d . . . . .
C29 C 0.53460(10) 0.29364(14) 0.43436(14) 0.0250(5) Uani 1 1 d . . . . .
C20 C 0.52561(11) 0.12757(15) 0.50500(15) 0.0285(6) Uani 1 1 d . . . . .
H20 H 0.497628 0.142222 0.524590 0.034 Uiso 1 1 calc R U . . .
C7 C 0.31581(11) 0.15299(17) 0.36012(18) 0.0363(7) Uani 1 1 d . . . . .
C16 C 0.57798(10) 0.13385(14) 0.40479(14) 0.0253(5) Uani 1 1 d . . . . .
C21 C 0.65008(11) 0.05545(16) 0.40939(16) 0.0325(6) Uani 1 1 d . . . . .
C31 C 0.55588(11) 0.40808(14) 0.42610(16) 0.0305(6) Uani 1 1 d . . . . .
C25 C 0.54188(13) 0.05392(18) 0.61795(17) 0.0395(7) Uani 1 1 d . . . . .
C32 C 0.58379(11) 0.40042(15) 0.49522(16) 0.0333(6) Uani 1 1 d . . . . .
H32 H 0.600185 0.437521 0.516912 0.040 Uiso 1 1 calc R U . . .
C35 C 0.55266(13) 0.47418(16) 0.38632(19) 0.0412(8) Uani 1 1 d . . . . .
C18 C 0.59367(11) 0.05977(14) 0.51000(15) 0.0293(6) Uani 1 1 d . . . . .
H18 H 0.613443 0.027242 0.535419 0.035 Uiso 1 1 calc R U . . .
C40 C 0.67321(12) 0.35742(18) 0.59762(19) 0.0419(8) Uani 1 1 d . . . . .
H40A H 0.685193 0.327914 0.561549 0.063 Uiso 1 1 calc R U . . .
H40B H 0.694118 0.354926 0.645280 0.063 Uiso 1 1 calc R U . . .
H40C H 0.673052 0.402022 0.578538 0.063 Uiso 1 1 calc R U . . .
C2 C 0.40481(10) 0.18994(15) 0.37645(15) 0.0275(6) Uani 1 1 d . . . . .
C1 C 0.44356(10) 0.21848(14) 0.42414(14) 0.0264(5) Uani 1 1 d . . . . .
C36 C 0.57221(16) 0.46774(18) 0.3104(2) 0.0450(8) Uani 1 1 d . . . . .
H36A H 0.6108(18) 0.455(2) 0.317(3) 0.068 Uiso 1 1 d . U . . .
H36B H 0.5714(17) 0.515(2) 0.286(3) 0.068 Uiso 1 1 d . U . . .
H36C H 0.5561(18) 0.441(3) 0.285(3) 0.068 Uiso 1 1 d . U . . .
C41 C 0.60257(13) 0.38378(18) 0.66577(17) 0.0401(7) Uani 1 1 d . . . . .
H41A H 0.601723 0.428257 0.646212 0.060 Uiso 1 1 calc R U . . .
H41B H 0.623697 0.382070 0.713268 0.060 Uiso 1 1 calc R U . . .
H41C H 0.570080 0.370452 0.673746 0.060 Uiso 1 1 calc R U . . .
C22 C 0.63340(13) 0.0265(2) 0.33262(18) 0.0438(8) Uani 1 1 d . . . . .
H22A H 0.610620 -0.008819 0.337707 0.066 Uiso 1 1 calc R U . . .
H22B H 0.661182 0.009470 0.310944 0.066 Uiso 1 1 calc R U . . .
H22C H 0.617707 0.060299 0.299921 0.066 Uiso 1 1 calc R U . . .
C14 C 0.43608(13) 0.27757(19) 0.64995(18) 0.0437(8) Uani 1 1 d . . . . .
H14A H 0.445489 0.316464 0.624012 0.066 Uiso 1 1 calc R U . . .
H14B H 0.461772 0.245113 0.652002 0.066 Uiso 1 1 calc R U . . .
H14C H 0.430517 0.289149 0.700818 0.066 Uiso 1 1 calc R U . . .
C9 C 0.30289(12) 0.1907(2) 0.2871(2) 0.0430(8) Uani 1 1 d . . . . .
H9A H 0.298161 0.236655 0.298431 0.064 Uiso 1 1 calc R U . . .
H9B H 0.273247 0.172976 0.260174 0.064 Uiso 1 1 calc R U . . .
H9C H 0.329010 0.186539 0.256159 0.064 Uiso 1 1 calc R U . . .
C38 C 0.58212(17) 0.52676(18) 0.4308(2) 0.0546(10) Uani 1 1 d . . . . .
H38A H 0.569796 0.533273 0.478721 0.082 Uiso 1 1 calc R U . . .
H38B H 0.579632 0.567514 0.402499 0.082 Uiso 1 1 calc R U . . .
H38C H 0.615827 0.513224 0.439794 0.082 Uiso 1 1 calc R U . . .
C12 C 0.35053(16) 0.2998(3) 0.6076(3) 0.0680(14) Uani 1 1 d . . . . .
H12A H 0.346699 0.311514 0.659187 0.102 Uiso 1 1 calc R U . . .
H12B H 0.320303 0.281833 0.582919 0.102 Uiso 1 1 calc R U . . .
H12C H 0.359089 0.338592 0.580726 0.102 Uiso 1 1 calc R U . . .
C13 C 0.37670(19) 0.1873(2) 0.6491(2) 0.0631(12) Uani 1 1 d . . . . .
H13A H 0.402276 0.154958 0.648362 0.095 Uiso 1 1 calc R U . . .
H13B H 0.346487 0.169518 0.624098 0.095 Uiso 1 1 calc R U . . .
H13C H 0.372948 0.198096 0.700907 0.095 Uiso 1 1 calc R U . . .
C23 C 0.68775(11) 0.1088(2) 0.4039(2) 0.0442(8) Uani 1 1 d . . . . .
H23A H 0.673248 0.144605 0.373096 0.066 Uiso 1 1 calc R U . . .
H23B H 0.714789 0.090850 0.381081 0.066 Uiso 1 1 calc R U . . .
H23C H 0.699265 0.125015 0.454007 0.066 Uiso 1 1 calc R U . . .
C5 C 0.39596(11) 0.23124(17) 0.52683(16) 0.0346(6) Uani 1 1 d . . . . .
C10 C 0.27173(13) 0.1522(2) 0.4026(2) 0.0523(10) Uani 1 1 d . . . . .
H10A H 0.279033 0.126928 0.448615 0.078 Uiso 1 1 calc R U . . .
H10B H 0.244577 0.132279 0.371194 0.078 Uiso 1 1 calc R U . . .
H10C H 0.263429 0.196803 0.414946 0.078 Uiso 1 1 calc R U . . .
C11 C 0.38997(13) 0.24943(19) 0.60782(18) 0.0429(8) Uani 1 1 d . . . . .
C42 C 0.62327(15) 0.26886(18) 0.64228(19) 0.0456(9) Uani 1 1 d . . . . .
H42A H 0.591154 0.256653 0.653314 0.068 Uiso 1 1 calc R U . . .
H42B H 0.645790 0.267812 0.688383 0.068 Uiso 1 1 calc R U . . .
H42C H 0.633857 0.238160 0.606187 0.068 Uiso 1 1 calc R U . . .
C37 C 0.50044(16) 0.4978(2) 0.3749(2) 0.0501(10) Uani 1 1 d . . . . .
H37A H 0.4785(19) 0.466(3) 0.352(3) 0.075 Uiso 1 1 d . U . . .
H37B H 0.4981(18) 0.539(3) 0.342(3) 0.075 Uiso 1 1 d . U . . .
H37C H 0.4824(18) 0.502(3) 0.419(3) 0.075 Uiso 1 1 d . U . . .
C24 C 0.67452(14) 0.00043(19) 0.45771(19) 0.0454(8) Uani 1 1 d . . . . .
H24A H 0.686582 0.017433 0.507242 0.068 Uiso 1 1 calc R U . . .
H24B H 0.701350 -0.016966 0.433946 0.068 Uiso 1 1 calc R U . . .
H24C H 0.651210 -0.034250 0.462751 0.068 Uiso 1 1 calc R U . . .
C8 C 0.32631(14) 0.08251(18) 0.3420(2) 0.0453(8) Uani 1 1 d . . . . .
H8A H 0.354018 0.080769 0.313946 0.068 Uiso 1 1 calc R U . . .
H8B H 0.298246 0.063619 0.311798 0.068 Uiso 1 1 calc R U . . .
H8C H 0.333431 0.057816 0.388454 0.068 Uiso 1 1 calc R U . . .
C6 C 0.43825(11) 0.23962(15) 0.49724(15) 0.0303(6) Uani 1 1 d . . . . .
H6 H 0.464547 0.260067 0.526485 0.036 Uiso 1 1 calc R U . . .
C4 C 0.35759(11) 0.20329(17) 0.48028(18) 0.0357(7) Uani 1 1 d . . . . .
H4 H 0.328026 0.197618 0.499955 0.043 Uiso 1 1 calc R U . . .
K1A K 0.61988(3) 0.28749(5) 0.31848(6) 0.0422(3) Uani 0.797(2) 1 d . . P A 1
Si2A Si 0.68744(6) 0.39480(8) 0.19053(9) 0.0447(3) Uani 0.797(2) 1 d . . P A 1
Si1A Si 0.73379(4) 0.37070(6) 0.35155(8) 0.0397(3) Uani 0.797(2) 1 d . . P A 1
O4A O 0.69460(18) 0.3625(3) 0.2761(3) 0.0358(10) Uani 0.797(2) 1 d . . P A 1
C26 C 0.5411(3) -0.0206(4) 0.6147(4) 0.0447(18) Uani 0.610(15) 1 d . . P B 1
H26A H 0.515442 -0.034900 0.576287 0.067 Uiso 0.610(15) 1 calc R U P B 1
H26B H 0.535307 -0.037967 0.663282 0.067 Uiso 0.610(15) 1 calc R U P B 1
H26C H 0.572076 -0.036460 0.602346 0.067 Uiso 0.610(15) 1 calc R U P B 1
C27 C 0.4977(5) 0.0798(7) 0.6395(6) 0.085(5) Uani 0.610(15) 1 d . . P B 1
H27A H 0.502078 0.125952 0.652077 0.127 Uiso 0.610(15) 1 calc R U P B 1
H27B H 0.489344 0.056047 0.683144 0.127 Uiso 0.610(15) 1 calc R U P B 1
H27C H 0.471901 0.074963 0.598064 0.127 Uiso 0.610(15) 1 calc R U P B 1
C28 C 0.5844(5) 0.0735(4) 0.6772(3) 0.060(3) Uani 0.610(15) 1 d . . P B 1
H28A H 0.614325 0.055716 0.662996 0.090 Uiso 0.610(15) 1 calc R U P B 1
H28B H 0.578988 0.056271 0.726009 0.090 Uiso 0.610(15) 1 calc R U P B 1
H28C H 0.586651 0.121034 0.679847 0.090 Uiso 0.610(15) 1 calc R U P B 1
C43 C 0.7326(2) 0.2929(2) 0.4045(3) 0.0516(12) Uani 0.797(2) 1 d . . P A 1
H43A H 0.701899 0.289011 0.424675 0.077 Uiso 0.797(2) 1 calc R U P A 1
H43B H 0.758951 0.292649 0.445707 0.077 Uiso 0.797(2) 1 calc R U P A 1
H43C H 0.736384 0.256279 0.371090 0.077 Uiso 0.797(2) 1 calc R U P A 1
C44 C 0.7121(3) 0.4377(3) 0.4079(5) 0.0511(18) Uani 0.797(2) 1 d . . P A 1
H44A H 0.714993 0.479212 0.382136 0.077 Uiso 0.797(2) 1 calc R U P A 1
H44B H 0.731512 0.439170 0.456968 0.077 Uiso 0.797(2) 1 calc R U P A 1
H44C H 0.678396 0.430161 0.414328 0.077 Uiso 0.797(2) 1 calc R U P A 1
C48 C 0.6256(2) 0.3724(3) 0.1480(3) 0.0538(12) Uani 0.797(2) 1 d . . P A 1
H48A H 0.619(2) 0.328(4) 0.134(4) 0.081 Uiso 0.797(2) 1 d . U P A 1
H48B H 0.615(3) 0.393(4) 0.101(4) 0.081 Uiso 0.797(2) 1 d . U P A 1
H48C H 0.600(3) 0.388(3) 0.172(4) 0.081 Uiso 0.797(2) 1 d . U P A 1
C45 C 0.79500(16) 0.3861(3) 0.3282(4) 0.0575(13) Uani 0.797(2) 1 d . . P A 1
H45A H 0.804538 0.350735 0.296840 0.086 Uiso 0.797(2) 1 calc R U P A 1
H45B H 0.817493 0.388503 0.374251 0.086 Uiso 0.797(2) 1 calc R U P A 1
H45C H 0.795448 0.427359 0.301085 0.086 Uiso 0.797(2) 1 calc R U P A 1
C47 C 0.7320(3) 0.3614(4) 0.1317(4) 0.063(3) Uani 0.74(2) 1 d . . . A 1
H47A H 0.764645 0.371135 0.155254 0.094 Uiso 0.797(2) 1 calc R U P A 1
H47B H 0.726921 0.381396 0.082035 0.094 Uiso 0.797(2) 1 calc R U P A 1
H47C H 0.727936 0.314235 0.126931 0.094 Uiso 0.797(2) 1 calc R U P A 1
C46 C 0.6953(3) 0.4840(4) 0.1991(5) 0.064(3) Uani 0.72(2) 1 d . . . A 1
H46A H 0.671908 0.501654 0.229706 0.096 Uiso 0.797(2) 1 calc R U P A 1
H46B H 0.690256 0.503767 0.149310 0.096 Uiso 0.797(2) 1 calc R U P A 1
H46C H 0.727883 0.493704 0.222681 0.096 Uiso 0.797(2) 1 calc R U P A 1
K1B K 0.59919(14) 0.3172(2) 0.2016(3) 0.0472(11) Uani 0.203(2) 1 d . . P A 2
Si1B Si 0.70141(19) 0.3565(3) 0.3429(3) 0.0441(13) Uani 0.203(2) 1 d . . P A 2
Si2B Si 0.7078(3) 0.4101(4) 0.1828(5) 0.072(2) Uani 0.203(2) 1 d . . P A 2
O4B O 0.6888(10) 0.3714(13) 0.2514(10) 0.048(5) Uani 0.203(2) 1 d . . P A 2
C28B C 0.5559(6) 0.1070(9) 0.6790(5) 0.062(5) Uani 0.390(15) 1 d . . P B 2
H28D H 0.590850 0.112449 0.686396 0.094 Uiso 0.390(15) 1 calc R U P B 2
H28E H 0.544902 0.093485 0.726097 0.094 Uiso 0.390(15) 1 calc R U P B 2
H28F H 0.540663 0.148368 0.662788 0.094 Uiso 0.390(15) 1 calc R U P B 2
C27B C 0.4867(4) 0.0464(8) 0.6169(7) 0.046(3) Uani 0.390(15) 1 d . . P B 2
H27D H 0.471545 0.089395 0.612122 0.069 Uiso 0.390(15) 1 calc R U P B 2
H27E H 0.479901 0.025956 0.663407 0.069 Uiso 0.390(15) 1 calc R U P B 2
H27F H 0.473911 0.019269 0.574397 0.069 Uiso 0.390(15) 1 calc R U P B 2
C26B C 0.5643(7) -0.0082(9) 0.6404(10) 0.072(5) Uani 0.390(15) 1 d . . P B 2
H26D H 0.558939 -0.038929 0.598681 0.108 Uiso 0.390(15) 1 calc R U P B 2
H26E H 0.550105 -0.025483 0.683205 0.108 Uiso 0.390(15) 1 calc R U P B 2
H26F H 0.598858 -0.001865 0.654261 0.108 Uiso 0.390(15) 1 calc R U P B 2
C1AA C 0.7612(9) 0.3170(14) 0.3595(15) 0.072(7) Uani 0.203(2) 1 d . . P A 2
H1AA H 0.761380 0.278293 0.327909 0.108 Uiso 0.203(2) 1 calc R U P A 2
H1AB H 0.767890 0.304310 0.412121 0.108 Uiso 0.203(2) 1 calc R U P A 2
H1AC H 0.785848 0.347499 0.347297 0.108 Uiso 0.203(2) 1 calc R U P A 2
C0AA C 0.708(2) 0.431(3) 0.394(3) 0.16(3) Uani 0.203(2) 1 d . . P A 2
H0AA H 0.738950 0.450915 0.388237 0.240 Uiso 0.203(2) 1 calc R U P A 2
H0AB H 0.705766 0.422911 0.446725 0.240 Uiso 0.203(2) 1 calc R U P A 2
H0AC H 0.682016 0.461237 0.374197 0.240 Uiso 0.203(2) 1 calc R U P A 2
C4AA C 0.662(2) 0.405(3) 0.104(3) 0.160(19) Uiso 0.203(2) 1 d . . P A 2
H4AA H 0.677133 0.405507 0.058077 0.241 Uiso 0.203(2) 1 calc R U P A 2
H4AB H 0.640126 0.441516 0.104856 0.241 Uiso 0.203(2) 1 calc R U P A 2
H4AC H 0.644332 0.363948 0.106953 0.241 Uiso 0.203(2) 1 calc R U P A 2
C47A C 0.753(2) 0.375(3) 0.156(3) 0.14(2) Uiso 0.203(2) 1 d . . P A 2
H47D H 0.779429 0.375440 0.196336 0.211 Uiso 0.203(2) 1 calc R U P A 2
H47E H 0.761841 0.397027 0.112168 0.211 Uiso 0.203(2) 1 calc R U P A 2
H47F H 0.744123 0.329463 0.143100 0.211 Uiso 0.203(2) 1 calc R U P A 2
C46A C 0.720(2) 0.4971(13) 0.212(3) 0.111(16) Uani 0.203(2) 1 d . . P A 2
H46D H 0.693889 0.513187 0.238078 0.166 Uiso 0.203(2) 1 calc R U P A 2
H46E H 0.721976 0.523823 0.167172 0.166 Uiso 0.203(2) 1 calc R U P A 2
H46F H 0.750420 0.499705 0.244689 0.166 Uiso 0.203(2) 1 calc R U P A 2
C2AA C 0.6522(9) 0.3019(14) 0.3747(13) 0.069(6) Uani 0.203(2) 1 d . . P A 2
H2AA H 0.621607 0.325421 0.368988 0.103 Uiso 0.203(2) 1 calc R U P A 2
H2AB H 0.660916 0.290070 0.427256 0.103 Uiso 0.203(2) 1 calc R U P A 2
H2AC H 0.649057 0.262440 0.344113 0.103 Uiso 0.203(2) 1 calc R U P A 2

loop_
_atom_site_aniso_label
_atom_site_aniso_U_11
_atom_site_aniso_U_22
_atom_site_aniso_U_33
_atom_site_aniso_U_23
_atom_site_aniso_U_13
_atom_site_aniso_U_12
Ni1 0.01939(16) 0.03284(19) 0.01350(15) 0.00143(12) 0.00231(11) -0.00038(13)
Ni2 0.0218(2) 0.0322(3) 0.0140(2) 0.000 -0.00017(16) 0.000
P1 0.0220(3) 0.0356(4) 0.0131(3) 0.0004(2) 0.0022(2) -0.0001(3)
O2 0.0404(12) 0.0355(11) 0.0172(9) -0.0028(8) -0.0055(8) 0.0094(9)
O3 0.0257(9) 0.0410(11) 0.0176(8) -0.0036(8) 0.0059(7) -0.0037(8)
O1 0.0213(9) 0.0474(12) 0.0167(8) 0.0082(8) 0.0014(7) 0.0000(8)
N1 0.0203(10) 0.0340(12) 0.0133(9) -0.0010(8) 0.0020(8) 0.0004(8)
C33 0.0306(14) 0.0386(15) 0.0190(12) -0.0030(11) -0.0028(10) 0.0073(12)
C39 0.0368(15) 0.0377(15) 0.0206(13) -0.0035(11) -0.0083(11) 0.0050(12)
C34 0.0271(13) 0.0369(14) 0.0165(11) 0.0005(10) 0.0002(10) 0.0029(11)
C19 0.0346(15) 0.0397(16) 0.0171(12) 0.0043(11) 0.0036(10) -0.0020(12)
C30 0.0253(13) 0.0373(15) 0.0180(12) -0.0036(10) -0.0022(10) 0.0076(11)
C15 0.0240(12) 0.0358(14) 0.0162(11) 0.0035(10) 0.0008(9) -0.0018(10)
C17 0.0236(12) 0.0359(14) 0.0189(12) 0.0033(10) -0.0005(9) -0.0024(11)
C3 0.0245(13) 0.0433(16) 0.0266(14) -0.0041(12) 0.0082(11) -0.0011(12)
C29 0.0238(12) 0.0348(14) 0.0160(11) -0.0021(10) 0.0005(9) 0.0024(10)
C20 0.0300(14) 0.0374(15) 0.0188(12) 0.0015(10) 0.0054(10) -0.0016(11)
C7 0.0261(14) 0.0499(19) 0.0341(15) -0.0063(13) 0.0087(12) -0.0052(13)
C16 0.0230(12) 0.0356(14) 0.0169(11) 0.0044(10) 0.0003(9) -0.0051(10)
C21 0.0287(14) 0.0453(17) 0.0234(13) 0.0074(12) 0.0025(11) 0.0049(12)
C31 0.0349(15) 0.0326(14) 0.0225(13) -0.0038(11) -0.0024(11) 0.0069(12)
C25 0.0444(18) 0.0524(19) 0.0225(14) 0.0126(13) 0.0067(12) -0.0010(15)
C32 0.0376(16) 0.0335(15) 0.0262(14) -0.0058(11) -0.0063(12) 0.0067(12)
C35 0.053(2) 0.0313(15) 0.0336(16) -0.0025(12) -0.0150(14) 0.0060(14)
C18 0.0318(14) 0.0343(14) 0.0209(12) 0.0044(10) -0.0010(10) 0.0002(11)
C40 0.0374(17) 0.0498(19) 0.0351(17) -0.0055(14) -0.0084(13) 0.0059(14)
C2 0.0236(13) 0.0409(15) 0.0185(12) -0.0007(10) 0.0055(10) 0.0009(11)
C1 0.0237(12) 0.0393(15) 0.0169(11) -0.0016(10) 0.0048(10) 0.0002(11)
C36 0.060(2) 0.0354(17) 0.0363(18) 0.0067(14) -0.0075(16) -0.0026(16)
C41 0.0466(19) 0.0484(19) 0.0227(14) -0.0032(13) -0.0057(13) 0.0081(15)
C22 0.0474(19) 0.059(2) 0.0255(15) -0.0004(14) 0.0084(14) 0.0105(16)
C14 0.050(2) 0.060(2) 0.0217(14) -0.0114(14) 0.0090(13) 0.0014(16)
C9 0.0274(15) 0.064(2) 0.0369(17) -0.0058(15) -0.0001(13) -0.0066(14)
C38 0.075(3) 0.0331(17) 0.049(2) -0.0022(15) -0.0210(19) 0.0037(17)
C12 0.046(2) 0.108(4) 0.050(2) -0.039(2) 0.0070(18) 0.017(2)
C13 0.080(3) 0.084(3) 0.0298(18) -0.0092(18) 0.0261(19) -0.022(2)
C23 0.0249(15) 0.067(2) 0.0402(18) 0.0159(16) 0.0011(13) 0.0017(15)
C5 0.0350(16) 0.0485(18) 0.0219(13) -0.0061(12) 0.0103(11) 0.0019(13)
C10 0.0286(16) 0.083(3) 0.047(2) -0.0170(19) 0.0135(15) -0.0136(17)
C11 0.0433(19) 0.062(2) 0.0262(15) -0.0110(14) 0.0142(13) -0.0026(16)
C42 0.059(2) 0.0440(18) 0.0284(16) 0.0008(13) -0.0172(15) 0.0056(16)
C37 0.058(2) 0.0407(19) 0.045(2) -0.0099(16) -0.0173(17) 0.0196(17)
C24 0.0466(19) 0.056(2) 0.0338(17) 0.0101(15) 0.0068(14) 0.0188(16)
C8 0.050(2) 0.049(2) 0.0395(18) -0.0043(15) 0.0177(15) -0.0148(16)
C6 0.0279(14) 0.0436(16) 0.0197(12) -0.0031(11) 0.0046(10) 0.0015(12)
C4 0.0288(15) 0.0489(18) 0.0322(15) -0.0065(13) 0.0143(12) -0.0021(13)
K1A 0.0297(4) 0.0449(5) 0.0512(6) 0.0048(4) 0.0013(4) -0.0111(4)
Si2A 0.0370(8) 0.0462(8) 0.0509(8) 0.0186(6) 0.0058(6) 0.0023(6)
Si1A 0.0275(7) 0.0354(6) 0.0537(7) 0.0061(5) -0.0044(5) -0.0015(5)
O4A 0.0314(17) 0.039(2) 0.036(3) 0.011(2) 0.001(2) -0.0079(13)
C26 0.054(5) 0.047(3) 0.033(3) 0.010(3) 0.005(3) -0.011(3)
C27 0.124(10) 0.094(8) 0.045(5) 0.036(5) 0.042(6) 0.062(8)
C28 0.111(8) 0.048(4) 0.019(3) 0.007(2) -0.001(3) -0.010(4)
C43 0.053(3) 0.044(2) 0.053(3) 0.009(2) -0.013(2) -0.004(2)
C44 0.046(3) 0.042(3) 0.061(4) -0.010(3) -0.008(3) 0.014(3)
C48 0.045(3) 0.074(4) 0.041(3) 0.007(2) -0.003(2) 0.000(2)
C45 0.030(2) 0.060(3) 0.080(4) 0.008(3) -0.004(2) -0.004(2)
C47 0.055(4) 0.074(5) 0.063(4) 0.026(3) 0.025(3) 0.002(3)
C46 0.060(5) 0.046(4) 0.082(5) 0.030(4) -0.007(4) -0.003(3)
K1B 0.0335(19) 0.051(2) 0.057(2) -0.0018(17) 0.0030(16) -0.0087(15)
Si1B 0.032(3) 0.047(3) 0.051(3) -0.003(2) -0.004(2) -0.003(2)
Si2B 0.065(5) 0.077(5) 0.077(5) 0.038(4) 0.022(4) -0.007(4)
O4B 0.067(12) 0.057(12) 0.017(9) 0.012(7) -0.003(8) -0.019(8)
C28B 0.068(9) 0.104(12) 0.016(4) 0.001(5) 0.007(4) -0.048(8)
C27B 0.029(4) 0.082(10) 0.030(5) 0.017(5) 0.017(4) -0.005(5)
C26B 0.084(12) 0.089(11) 0.050(9) 0.035(8) 0.037(8) 0.014(9)
C1AA 0.059(14) 0.084(17) 0.067(15) 0.000(13) -0.016(12) 0.021(12)
C0AA 0.13(4) 0.23(7) 0.12(4) 0.09(4) -0.01(3) -0.10(4)
C46A 0.16(4) 0.020(11) 0.14(3) 0.023(14) -0.04(3) -0.010(17)
C2AA 0.068(15) 0.092(18) 0.049(12) 0.006(11) 0.017(11) 0.016(13)

loop_
_atom_type_symbol
_atom_type_description
_atom_type_scat_dispersion_real
_atom_type_scat_dispersion_imag
_atom_type_scat_source
C C 0.0033 0.0016 'International Tables Vol C Tables 4.2.6.8 and 6.1.1.4'
H H 0.0000 0.0000 'International Tables Vol C Tables 4.2.6.8 and 6.1.1.4'
K K 0.2009 0.2494 'International Tables Vol C Tables 4.2.6.8 and 6.1.1.4'
N N 0.0061 0.0033 'International Tables Vol C Tables 4.2.6.8 and 6.1.1.4'
Ni Ni 0.3393 1.1124 'International Tables Vol C Tables 4.2.6.8 and 6.1.1.4'
O O 0.0106 0.0060 'International Tables Vol C Tables 4.2.6.8 and 6.1.1.4'
P P 0.1023 0.0942 'International Tables Vol C Tables 4.2.6.8 and 6.1.1.4'
Si Si 0.0817 0.0704 'International Tables Vol C Tables 4.2.6.8 and 6.1.1.4'

loop_
_geom_angle_atom_site_label_1
_geom_angle_atom_site_label_2
_geom_angle_atom_site_label_3
_geom_angle
_geom_angle_site_symmetry_1
_geom_angle_site_symmetry_3
_geom_angle_publ_flag
Ni1 Ni1 K1A 131.57(2) 2_655 . ?
Ni1 Ni1 K1B 116.50(7) 2_655 . ?
Ni2 Ni1 Ni1 58.963(12) . 2_655 ?
Ni2 Ni1 K1A 75.65(3) . . ?
Ni2 Ni1 K1B 61.78(7) . . ?
O3 Ni1 Ni1 133.33(6) 2_655 2_655 ?
O3 Ni1 Ni2 120.84(6) 2_655 . ?
O3 Ni1 O1 92.34(8) 2_655 . ?
O3 Ni1 K1A 83.00(7) 2_655 . ?
O3 Ni1 K1B 66.07(10) 2_655 . ?
O1 Ni1 Ni1 127.88(6) . 2_655 ?
O1 Ni1 Ni2 124.47(7) . . ?
O1 Ni1 K1A 65.06(7) . . ?
O1 Ni1 K1B 103.13(10) . . ?
N1 Ni1 Ni1 44.31(7) . 2_655 ?
N1 Ni1 Ni1 44.21(7) 2_655 2_655 ?
N1 Ni1 Ni2 46.37(7) 2_655 . ?
N1 Ni1 Ni2 46.38(7) . . ?
N1 Ni1 O3 167.21(9) . 2_655 ?
N1 Ni1 O3 98.47(9) 2_655 2_655 ?
N1 Ni1 O1 96.65(9) . . ?
N1 Ni1 O1 168.74(9) 2_655 . ?
N1 Ni1 N1 72.18(11) . 2_655 ?
N1 Ni1 K1A 112.98(8) 2_655 . ?
N1 Ni1 K1A 92.54(7) . . ?
N1 Ni1 K1B 78.62(10) 2_655 . ?
N1 Ni1 K1B 102.87(11) . . ?
Ni1 Ni2 Ni1 62.08(2) . 2_655 ?
Ni1 Ni2 K1A 117.64(2) 2_655 . ?
Ni1 Ni2 K1A 57.85(2) 2_655 2_655 ?
Ni1 Ni2 K1A 117.64(2) . 2_655 ?
Ni1 Ni2 K1A 57.85(2) . . ?
Ni1 Ni2 K1B 70.33(8) . . ?
Ni1 Ni2 K1B 70.33(8) 2_655 2_655 ?
Ni1 Ni2 K1B 127.07(8) 2_655 . ?
Ni1 Ni2 K1B 127.07(8) . 2_655 ?
O2 Ni2 Ni1 124.13(6) . . ?
O2 Ni2 Ni1 129.15(7) . 2_655 ?
O2 Ni2 Ni1 129.15(7) 2_655 . ?
O2 Ni2 Ni1 124.13(6) 2_655 2_655 ?
O2 Ni2 O2 91.81(13) 2_655 . ?
O2 Ni2 K1A 77.23(7) . . ?
O2 Ni2 K1A 106.05(7) 2_655 . ?
O2 Ni2 K1A 77.23(7) 2_655 2_655 ?
O2 Ni2 K1A 106.05(7) . 2_655 ?
O2 Ni2 K1B 95.91(11) . . ?
O2 Ni2 K1B 71.39(11) 2_655 . ?
O2 Ni2 K1B 95.91(11) 2_655 2_655 ?
O2 Ni2 K1B 71.39(11) . 2_655 ?
N1 Ni2 Ni1 46.05(7) 2_655 . ?
N1 Ni2 Ni1 46.05(7) . 2_655 ?
N1 Ni2 Ni1 45.94(7) 2_655 2_655 ?
N1 Ni2 Ni1 45.94(7) . . ?
N1 Ni2 O2 98.37(9) 2_655 2_655 ?
N1 Ni2 O2 98.37(9) . . ?
N1 Ni2 O2 169.35(9) 2_655 . ?
N1 Ni2 O2 169.35(9) . 2_655 ?
N1 Ni2 N1 71.66(13) . 2_655 ?
N1 Ni2 K1A 79.44(7) 2_655 2_655 ?
N1 Ni2 K1A 96.82(7) 2_655 . ?
N1 Ni2 K1A 96.82(7) . 2_655 ?
N1 Ni2 K1A 79.44(7) . . ?
N1 Ni2 K1B 110.39(11) . . ?
N1 Ni2 K1B 84.46(10) . 2_655 ?
N1 Ni2 K1B 84.46(10) 2_655 . ?
N1 Ni2 K1B 110.39(11) 2_655 2_655 ?
K1A Ni2 K1A 175.44(4) . 2_655 ?
K1B Ni2 K1B 162.12(16) . 2_655 ?
N1 P1 C15 109.13(12) . . ?
N1 P1 C29 108.27(12) . . ?
N1 P1 C1 109.03(12) . . ?
N1 P1 K1B 65.59(11) . 2_655 ?
C15 P1 C29 106.79(13) . . ?
C15 P1 C1 110.91(13) . . ?
C15 P1 K1B 160.10(12) . 2_655 ?
C29 P1 K1B 92.93(11) . 2_655 ?
C1 P1 C29 112.62(13) . . ?
C1 P1 K1B 57.10(11) . 2_655 ?
Ni2 O2 K1B 72.44(11) . 2_655 ?
C30 O2 Ni2 125.87(18) . . ?
C30 O2 K1B 120.9(2) . 2_655 ?
Ni1 O3 K1A 63.10(6) 2_655 2_655 ?
Ni1 O3 K1B 79.49(11) 2_655 2_655 ?
C2 O3 Ni1 130.76(18) . 2_655 ?
C2 O3 K1A 112.60(17) . 2_655 ?
C2 O3 K1B 74.49(18) . 2_655 ?
Ni1 O1 K1A 76.88(7) . . ?
C16 O1 Ni1 125.81(17) . . ?
C16 O1 K1A 128.37(18) . . ?
Ni1 N1 Ni1 91.48(10) . 2_655 ?
Ni1 N1 Ni2 87.58(9) 2_655 . ?
Ni1 N1 Ni2 87.68(9) . . ?
Ni1 N1 K1B 69.30(10) 2_655 2_655 ?
Ni1 N1 K1B 144.40(12) . 2_655 ?
Ni2 N1 K1B 62.71(10) . 2_655 ?
P1 N1 Ni1 125.57(13) . . ?
P1 N1 Ni1 127.36(13) . 2_655 ?
P1 N1 Ni2 125.01(14) . . ?
P1 N1 K1B 89.10(12) . 2_655 ?
C34 C33 C39 122.6(3) . . ?
C34 C33 C32 116.7(3) . . ?
C32 C33 C39 120.6(3) . . ?
C33 C39 C40 109.3(3) . . ?
C33 C39 C41 109.3(2) . . ?
C33 C39 C42 112.0(3) . . ?
C41 C39 C40 109.8(3) . . ?
C42 C39 C40 108.4(3) . . ?
C42 C39 C41 108.0(3) . . ?
C33 C34 H34 119.2 . . ?
C33 C34 C29 121.5(3) . . ?
C29 C34 H34 119.2 . . ?
C20 C19 C25 121.2(3) . . ?
C20 C19 C18 116.7(2) . . ?
C18 C19 C25 122.1(3) . . ?
O2 C30 C29 123.8(3) . . ?
O2 C30 C31 119.2(3) . . ?
O2 C30 K1A 90.33(16) . . ?
C29 C30 C31 117.0(2) . . ?
C29 C30 K1A 81.52(16) . . ?
C31 C30 K1A 97.51(18) . . ?
C20 C15 P1 117.8(2) . . ?
C20 C15 C16 122.1(3) . . ?
C16 C15 P1 119.8(2) . . ?
C16 C17 C21 120.5(2) . . ?
C18 C17 C16 118.5(3) . . ?
C18 C17 C21 121.0(3) . . ?
C2 C3 C7 120.4(3) . . ?
C4 C3 C7 120.6(3) . . ?
C4 C3 C2 119.0(3) . . ?
P1 C29 K1A 96.48(10) . . ?
C34 C29 P1 117.1(2) . . ?
C34 C29 C30 121.8(3) . . ?
C34 C29 K1A 99.57(17) . . ?
C30 C29 P1 121.07(19) . . ?
C30 C29 K1A 73.85(15) . . ?
C19 C20 C15 121.5(3) . . ?
C19 C20 H20 119.2 . . ?
C15 C20 H20 119.2 . . ?
C9 C7 C3 110.8(3) . . ?
C9 C7 C10 108.4(3) . . ?
C10 C7 C3 111.9(3) . . ?
C8 C7 C3 109.8(3) . . ?
C8 C7 C9 109.2(3) . . ?
C8 C7 C10 106.7(3) . . ?
O1 C16 C15 123.2(2) . . ?
O1 C16 C17 120.2(2) . . ?
C15 C16 C17 116.6(2) . . ?
C22 C21 C17 109.5(2) . . ?
C22 C21 C23 110.8(3) . . ?
C22 C21 C24 107.0(3) . . ?
C23 C21 C17 110.1(3) . . ?
C23 C21 C24 107.5(3) . . ?
C24 C21 C17 111.9(2) . . ?
C30 C31 C35 120.8(2) . . ?
C32 C31 C30 118.4(3) . . ?
C32 C31 C35 120.8(3) . . ?
C19 C25 C28 106.6(4) . . ?
C19 C25 C28B 108.0(5) . . ?
C19 C25 C27B 110.3(5) . . ?
C26 C25 C19 109.1(4) . . ?
C26 C25 C28 107.0(4) . . ?
C27 C25 C19 113.0(4) . . ?
C27 C25 C26 111.7(7) . . ?
C27 C25 C28 109.2(7) . . ?
C27B C25 C28B 103.9(7) . . ?
C26B C25 C19 115.2(6) . . ?
C26B C25 C28B 110.8(9) . . ?
C26B C25 C27B 108.1(9) . . ?
C33 C32 H32 117.8 . . ?
C31 C32 C33 124.5(3) . . ?
C31 C32 H32 117.8 . . ?
C31 C35 C36 109.4(3) . . ?
C38 C35 C31 112.7(3) . . ?
C38 C35 C36 107.4(3) . . ?
C38 C35 C37 107.0(3) . . ?
C37 C35 C31 110.0(3) . . ?
C37 C35 C36 110.4(3) . . ?
C19 C18 H18 117.7 . . ?
C17 C18 C19 124.5(3) . . ?
C17 C18 H18 117.7 . . ?
C39 C40 H40A 109.5 . . ?
C39 C40 H40B 109.5 . . ?
C39 C40 H40C 109.5 . . ?
H40A C40 H40B 109.5 . . ?
H40A C40 H40C 109.5 . . ?
H40B C40 H40C 109.5 . . ?
O3 C2 C3 118.5(3) . . ?
O3 C2 C1 125.2(2) . . ?
O3 C2 K1B 80.31(18) . 2_655 ?
C3 C2 K1B 106.4(2) . 2_655 ?
C1 C2 C3 116.3(2) . . ?
C1 C2 K1B 84.48(19) . 2_655 ?
P1 C1 K1B 94.77(13) . 2_655 ?
C2 C1 P1 122.4(2) . . ?
C2 C1 K1B 68.91(18) . 2_655 ?
C6 C1 P1 115.4(2) . . ?
C6 C1 C2 121.9(2) . . ?
C6 C1 K1B 113.4(2) . 2_655 ?
C35 C36 H36A 112(2) . . ?
C35 C36 H36B 107(3) . . ?
C35 C36 H36C 109(4) . . ?
H36A C36 H36B 104(4) . . ?
H36A C36 H36C 112(4) . . ?
H36B C36 H36C 114(4) . . ?
C39 C41 H41A 109.5 . . ?
C39 C41 H41B 109.5 . . ?
C39 C41 H41C 109.5 . . ?
H41A C41 H41B 109.5 . . ?
H41A C41 H41C 109.5 . . ?
H41B C41 H41C 109.5 . . ?
C21 C22 H22A 109.5 . . ?
C21 C22 H22B 109.5 . . ?
C21 C22 H22C 109.5 . . ?
H22A C22 H22B 109.5 . . ?
H22A C22 H22C 109.5 . . ?
H22B C22 H22C 109.5 . . ?
H14A C14 H14B 109.5 . . ?
H14A C14 H14C 109.5 . . ?
H14B C14 H14C 109.5 . . ?
C11 C14 H14A 109.5 . . ?
C11 C14 H14B 109.5 . . ?
C11 C14 H14C 109.5 . . ?
C7 C9 H9A 109.5 . . ?
C7 C9 H9B 109.5 . . ?
C7 C9 H9C 109.5 . . ?
H9A C9 H9B 109.5 . . ?
H9A C9 H9C 109.5 . . ?
H9B C9 H9C 109.5 . . ?
C35 C38 H38A 109.5 . . ?
C35 C38 H38B 109.5 . . ?
C35 C38 H38C 109.5 . . ?
H38A C38 H38B 109.5 . . ?
H38A C38 H38C 109.5 . . ?
H38B C38 H38C 109.5 . . ?
H12A C12 H12B 109.5 . . ?
H12A C12 H12C 109.5 . . ?
H12B C12 H12C 109.5 . . ?
C11 C12 H12A 109.5 . . ?
C11 C12 H12B 109.5 . . ?
C11 C12 H12C 109.5 . . ?
H13A C13 H13B 109.5 . . ?
H13A C13 H13C 109.5 . . ?
H13B C13 H13C 109.5 . . ?
C11 C13 H13A 109.5 . . ?
C11 C13 H13B 109.5 . . ?
C11 C13 H13C 109.5 . . ?
C21 C23 H23A 109.5 . . ?
C21 C23 H23B 109.5 . . ?
C21 C23 H23C 109.5 . . ?
H23A C23 H23B 109.5 . . ?
H23A C23 H23C 109.5 . . ?
H23B C23 H23C 109.5 . . ?
C6 C5 C11 122.8(3) . . ?
C6 C5 C4 117.0(3) . . ?
C4 C5 C11 120.1(3) . . ?
C7 C10 H10A 109.5 . . ?
C7 C10 H10B 109.5 . . ?
C7 C10 H10C 109.5 . . ?
H10A C10 H10B 109.5 . . ?
H10A C10 H10C 109.5 . . ?
H10B C10 H10C 109.5 . . ?
C14 C11 C13 108.2(3) . . ?
C14 C11 C5 112.2(3) . . ?
C12 C11 C14 108.3(3) . . ?
C12 C11 C13 110.2(4) . . ?
C12 C11 C5 109.3(3) . . ?
C5 C11 C13 108.5(3) . . ?
C39 C42 H42A 109.5 . . ?
C39 C42 H42B 109.5 . . ?
C39 C42 H42C 109.5 . . ?
H42A C42 H42B 109.5 . . ?
H42A C42 H42C 109.5 . . ?
H42B C42 H42C 109.5 . . ?
C35 C37 H37A 113(3) . . ?
C35 C37 H37B 109(3) . . ?
C35 C37 H37C 119(3) . . ?
H37A C37 H37B 109(4) . . ?
H37A C37 H37C 93(4) . . ?
H37B C37 H37C 112(4) . . ?
C21 C24 H24A 109.5 . . ?
C21 C24 H24B 109.5 . . ?
C21 C24 H24C 109.5 . . ?
H24A C24 H24B 109.5 . . ?
H24A C24 H24C 109.5 . . ?
H24B C24 H24C 109.5 . . ?
C7 C8 H8A 109.5 . . ?
C7 C8 H8B 109.5 . . ?
C7 C8 H8C 109.5 . . ?
H8A C8 H8B 109.5 . . ?
H8A C8 H8C 109.5 . . ?
H8B C8 H8C 109.5 . . ?
C1 C6 H6 119.3 . . ?
C5 C6 C1 121.5(3) . . ?
C5 C6 H6 119.3 . . ?
C3 C4 C5 124.3(3) . . ?
C3 C4 H4 117.8 . . ?
C5 C4 H4 117.8 . . ?
Ni1 K1A Ni2 46.500(18) . . ?
Ni1 K1A O3 33.91(4) . 2_655 ?
Ni1 K1A C30 85.06(6) . . ?
Ni1 K1A C29 75.70(5) . . ?
O3 K1A Ni2 69.95(4) 2_655 . ?
O3 K1A C29 109.49(6) 2_655 . ?
O1 K1A Ni1 38.06(4) . . ?
O1 K1A Ni2 78.42(4) . . ?
O1 K1A O3 51.81(5) . 2_655 ?
O1 K1A C30 93.71(7) . . ?
O1 K1A C29 72.24(7) . . ?
C30 K1A Ni2 50.63(5) . . ?
C30 K1A O3 117.13(7) . 2_655 ?
C30 K1A C29 24.62(7) . . ?
C29 K1A Ni2 58.87(5) . . ?
O4A K1A Ni1 141.05(12) . . ?
O4A K1A Ni2 127.97(10) . . ?
O4A K1A O3 109.01(13) . 2_655 ?
O4A K1A O1 143.80(13) . . ?
O4A K1A C30 121.86(14) . . ?
O4A K1A C29 140.03(14) . . ?
O4A Si2A C48 106.3(3) . . ?
O4A Si2A C47 111.6(3) . . ?
O4A Si2A C46 108.5(4) . . ?
C48 Si2A C47 109.3(4) . . ?
C46 Si2A C48 111.9(3) . . ?
C46 Si2A C47 109.2(4) . . ?
O4A Si1A C43 106.5(2) . . ?
O4A Si1A C44 107.3(3) . . ?
O4A Si1A C45 111.8(3) . . ?
C44 Si1A C43 109.1(4) . . ?
C45 Si1A C43 109.9(3) . . ?
C45 Si1A C44 112.0(4) . . ?
Si2A O4A K1A 117.8(2) . . ?
Si1A O4A K1A 106.1(2) . . ?
Si1A O4A Si2A 135.6(3) . . ?
C25 C26 H26A 109.5 . . ?
C25 C26 H26B 109.5 . . ?
C25 C26 H26C 109.5 . . ?
H26A C26 H26B 109.5 . . ?
H26A C26 H26C 109.5 . . ?
H26B C26 H26C 109.5 . . ?
C25 C27 H27A 109.5 . . ?
C25 C27 H27B 109.5 . . ?
C25 C27 H27C 109.5 . . ?
H27A C27 H27B 109.5 . . ?
H27A C27 H27C 109.5 . . ?
H27B C27 H27C 109.5 . . ?
C25 C28 H28A 109.5 . . ?
C25 C28 H28B 109.5 . . ?
C25 C28 H28C 109.5 . . ?
H28A C28 H28B 109.5 . . ?
H28A C28 H28C 109.5 . . ?
H28B C28 H28C 109.5 . . ?
Si1A C43 H43A 109.5 . . ?
Si1A C43 H43B 109.5 . . ?
Si1A C43 H43C 109.5 . . ?
H43A C43 H43B 109.5 . . ?
H43A C43 H43C 109.5 . . ?
H43B C43 H43C 109.5 . . ?
Si1A C44 H44A 109.5 . . ?
Si1A C44 H44B 109.5 . . ?
Si1A C44 H44C 109.5 . . ?
H44A C44 H44B 109.5 . . ?
H44A C44 H44C 109.5 . . ?
H44B C44 H44C 109.5 . . ?
Si2A C48 H48A 119(4) . . ?
Si2A C48 H48B 116(4) . . ?
Si2A C48 H48C 117(4) . . ?
H48A C48 H48B 99(6) . . ?
H48A C48 H48C 107(6) . . ?
H48B C48 H48C 95(6) . . ?
Si1A C45 H45A 109.5 . . ?
Si1A C45 H45B 109.5 . . ?
Si1A C45 H45C 109.5 . . ?
H45A C45 H45B 109.5 . . ?
H45A C45 H45C 109.5 . . ?
H45B C45 H45C 109.5 . . ?
Si2A C47 H47A 109.5 . . ?
Si2A C47 H47B 109.5 . . ?
Si2A C47 H47C 109.5 . . ?
H47A C47 H47B 109.5 . . ?
H47A C47 H47C 109.5 . . ?
H47B C47 H47C 109.5 . . ?
Si2A C46 H46A 109.5 . . ?
Si2A C46 H46B 109.5 . . ?
Si2A C46 H46C 109.5 . . ?
H46A C46 H46B 109.5 . . ?
H46A C46 H46C 109.5 . . ?
H46B C46 H46C 109.5 . . ?
Ni1 K1B P1 51.87(6) . 2_655 ?
Ni1 K1B N1 32.08(5) . 2_655 ?
Ni2 K1B Ni1 47.89(6) . . ?
Ni2 K1B P1 52.54(6) . 2_655 ?
Ni2 K1B N1 32.83(5) . 2_655 ?
Ni2 K1B C1 80.13(10) . 2_655 ?
O2 K1B Ni1 79.70(10) 2_655 . ?
O2 K1B Ni2 36.17(6) 2_655 . ?
O2 K1B P1 53.24(7) 2_655 2_655 ?
O2 K1B N1 51.79(8) 2_655 2_655 ?
O2 K1B C1 77.82(11) 2_655 2_655 ?
O3 K1B Ni1 34.44(6) 2_655 . ?
O3 K1B Ni2 79.28(10) 2_655 . ?
O3 K1B P1 54.33(7) 2_655 2_655 ?
O3 K1B O2 102.71(12) 2_655 2_655 ?
O3 K1B N1 51.49(8) 2_655 2_655 ?
O3 K1B C1 46.07(9) 2_655 2_655 ?
N1 K1B P1 25.31(4) 2_655 2_655 ?
C2 K1B Ni1 55.39(9) 2_655 . ?
C2 K1B Ni2 90.98(12) 2_655 . ?
C2 K1B P1 47.67(8) 2_655 2_655 ?
C2 K1B O2 100.88(13) 2_655 2_655 ?
C2 K1B O3 25.20(7) 2_655 2_655 ?
C2 K1B N1 58.38(9) 2_655 2_655 ?
C2 K1B C1 26.62(8) 2_655 2_655 ?
C1 K1B Ni1 63.51(9) 2_655 . ?
C1 K1B P1 28.13(6) 2_655 2_655 ?
C1 K1B N1 49.30(8) 2_655 2_655 ?
O4B K1B Ni1 130.0(4) . . ?
O4B K1B Ni2 141.7(5) . . ?
O4B Si1B C1AA 108.4(13) . . ?
O4B Si1B C0AA 110(2) . . ?
O4B Si1B C2AA 109.3(12) . . ?
C1AA Si1B C2AA 111.4(12) . . ?
C0AA Si1B C1AA 105(2) . . ?
C0AA Si1B C2AA 112(2) . . ?
O4B Si2B C4AA 108(2) . . ?
O4B Si2B C46A 108.8(19) . . ?
C4AA Si2B C46A 111(2) . . ?
C47A Si2B O4B 111(3) . . ?
C47A Si2B C4AA 104(3) . . ?
C47A Si2B C46A 114(3) . . ?
Si1B O4B K1B 108.4(11) . . ?
Si2B O4B K1B 108.6(10) . . ?
Si2B O4B Si1B 142.8(18) . . ?
C25 C28B H28D 109.5 . . ?
C25 C28B H28E 109.5 . . ?
C25 C28B H28F 109.5 . . ?
H28D C28B H28E 109.5 . . ?
H28D C28B H28F 109.5 . . ?
H28E C28B H28F 109.5 . . ?
C25 C27B H27D 109.5 . . ?
C25 C27B H27E 109.5 . . ?
C25 C27B H27F 109.5 . . ?
H27D C27B H27E 109.5 . . ?
H27D C27B H27F 109.5 . . ?
H27E C27B H27F 109.5 . . ?
C25 C26B H26D 109.5 . . ?
C25 C26B H26E 109.5 . . ?
C25 C26B H26F 109.5 . . ?
H26D C26B H26E 109.5 . . ?
H26D C26B H26F 109.5 . . ?
H26E C26B H26F 109.5 . . ?
Si1B C1AA H1AA 109.5 . . ?
Si1B C1AA H1AB 109.5 . . ?
Si1B C1AA H1AC 109.5 . . ?
H1AA C1AA H1AB 109.5 . . ?
H1AA C1AA H1AC 109.5 . . ?
H1AB C1AA H1AC 109.5 . . ?
Si1B C0AA H0AA 109.5 . . ?
Si1B C0AA H0AB 109.5 . . ?
Si1B C0AA H0AC 109.5 . . ?
H0AA C0AA H0AB 109.5 . . ?
H0AA C0AA H0AC 109.5 . . ?
H0AB C0AA H0AC 109.5 . . ?
Si2B C4AA H4AA 109.5 . . ?
Si2B C4AA H4AB 109.5 . . ?
Si2B C4AA H4AC 109.5 . . ?
H4AA C4AA H4AB 109.5 . . ?
H4AA C4AA H4AC 109.5 . . ?
H4AB C4AA H4AC 109.5 . . ?
Si2B C47A H47D 109.5 . . ?
Si2B C47A H47E 109.5 . . ?
Si2B C47A H47F 109.5 . . ?
H47D C47A H47E 109.5 . . ?
H47D C47A H47F 109.5 . . ?
H47E C47A H47F 109.5 . . ?
Si2B C46A H46D 109.5 . . ?
Si2B C46A H46E 109.5 . . ?
Si2B C46A H46F 109.5 . . ?
H46D C46A H46E 109.5 . . ?
H46D C46A H46F 109.5 . . ?
H46E C46A H46F 109.5 . . ?
Si1B C2AA H2AA 109.5 . . ?
Si1B C2AA H2AB 109.5 . . ?
Si1B C2AA H2AC 109.5 . . ?
H2AA C2AA H2AB 109.5 . . ?
H2AA C2AA H2AC 109.5 . . ?
H2AB C2AA H2AC 109.5 . . ?

loop_
_geom_bond_atom_site_label_1
_geom_bond_atom_site_label_2
_geom_bond_distance
_geom_bond_site_symmetry_2
_geom_bond_publ_flag
Ni1 Ni1 2.6548(9) 2_655 ?
Ni1 Ni2 2.5744(7) . ?
Ni1 O3 1.8797(19) 2_655 ?
Ni1 O1 1.9021(19) . ?
Ni1 N1 1.855(2) 2_655 ?
Ni1 N1 1.852(2) . ?
Ni1 K1A 3.0048(10) . ?
Ni1 K1B 3.268(4) . ?
Ni2 O2 1.893(2) 2_655 ?
Ni2 O2 1.893(2) . ?
Ni2 N1 1.865(2) . ?
Ni2 N1 1.865(2) 2_655 ?
Ni2 K1A 3.4384(12) . ?
Ni2 K1A 3.4384(12) 2_655 ?
Ni2 K1B 3.058(4) 2_655 ?
Ni2 K1B 3.058(4) . ?
P1 N1 1.608(2) . ?
P1 C15 1.772(3) . ?
P1 C29 1.794(3) . ?
P1 C1 1.779(3) . ?
P1 K1B 3.760(4) 2_655 ?
O2 C30 1.322(3) . ?
O2 K1B 3.039(5) 2_655 ?
O3 C2 1.312(3) . ?
O3 K1A 3.344(2) 2_655 ?
O3 K1B 3.038(5) 2_655 ?
O1 C16 1.338(3) . ?
O1 K1A 2.797(2) . ?
N1 K1B 3.424(4) 2_655 ?
C33 C39 1.528(4) . ?
C33 C34 1.379(4) . ?
C33 C32 1.406(4) . ?
C39 C40 1.542(5) . ?
C39 C41 1.538(4) . ?
C39 C42 1.532(5) . ?
C34 H34 0.9500 . ?
C34 C29 1.410(4) . ?
C19 C20 1.368(4) . ?
C19 C25 1.541(4) . ?
C19 C18 1.402(4) . ?
C30 C29 1.421(4) . ?
C30 C31 1.439(4) . ?
C30 K1A 3.276(3) . ?
C15 C20 1.407(4) . ?
C15 C16 1.419(4) . ?
C17 C16 1.433(4) . ?
C17 C21 1.539(4) . ?
C17 C18 1.397(4) . ?
C3 C7 1.544(4) . ?
C3 C2 1.443(4) . ?
C3 C4 1.393(4) . ?
C29 K1A 3.373(3) . ?
C20 H20 0.9500 . ?
C7 C9 1.532(5) . ?
C7 C10 1.535(4) . ?
C7 C8 1.523(5) . ?
C21 C22 1.527(4) . ?
C21 C23 1.536(5) . ?
C21 C24 1.537(4) . ?
C31 C32 1.396(4) . ?
C31 C35 1.535(4) . ?
C25 C26 1.534(8) . ?
C25 C27 1.446(10) . ?
C25 C28 1.552(9) . ?
C25 C28B 1.567(14) . ?
C25 C27B 1.553(10) . ?
C25 C26B 1.459(15) . ?
C32 H32 0.9500 . ?
C35 C36 1.544(5) . ?
C35 C38 1.527(5) . ?
C35 C37 1.533(5) . ?
C18 H18 0.9500 . ?
C40 H40A 0.9800 . ?
C40 H40B 0.9800 . ?
C40 H40C 0.9800 . ?
C2 C1 1.426(4) . ?
C2 K1B 2.969(5) 2_655 ?
C1 C6 1.415(4) . ?
C1 K1B 3.168(5) 2_655 ?
C36 H36A 1.11(5) . ?
C36 H36B 1.07(5) . ?
C36 H36C 0.82(5) . ?
C41 H41A 0.9800 . ?
C41 H41B 0.9800 . ?
C41 H41C 0.9800 . ?
C22 H22A 0.9800 . ?
C22 H22B 0.9800 . ?
C22 H22C 0.9800 . ?
C14 H14A 0.9800 . ?
C14 H14B 0.9800 . ?
C14 H14C 0.9800 . ?
C14 C11 1.530(5) . ?
C9 H9A 0.9800 . ?
C9 H9B 0.9800 . ?
C9 H9C 0.9800 . ?
C38 H38A 0.9800 . ?
C38 H38B 0.9800 . ?
C38 H38C 0.9800 . ?
C12 H12A 0.9800 . ?
C12 H12B 0.9800 . ?
C12 H12C 0.9800 . ?
C12 C11 1.516(6) . ?
C13 H13A 0.9800 . ?
C13 H13B 0.9800 . ?
C13 H13C 0.9800 . ?
C13 C11 1.548(6) . ?
C23 H23A 0.9800 . ?
C23 H23B 0.9800 . ?
C23 H23C 0.9800 . ?
C5 C11 1.539(4) . ?
C5 C6 1.372(4) . ?
C5 C4 1.403(5) . ?
C10 H10A 0.9800 . ?
C10 H10B 0.9800 . ?
C10 H10C 0.9800 . ?
C42 H42A 0.9800 . ?
C42 H42B 0.9800 . ?
C42 H42C 0.9800 . ?
C37 H37A 0.96(5) . ?
C37 H37B 1.03(5) . ?
C37 H37C 1.00(5) . ?
C24 H24A 0.9800 . ?
C24 H24B 0.9800 . ?
C24 H24C 0.9800 . ?
C8 H8A 0.9800 . ?
C8 H8B 0.9800 . ?
C8 H8C 0.9800 . ?
C6 H6 0.9500 . ?
C4 H4 0.9500 . ?
K1A O4A 2.788(5) . ?
Si2A O4A 1.670(4) . ?
Si2A C48 1.865(6) . ?
Si2A C47 1.871(7) . ?
Si2A C46 1.852(9) . ?
Si1A O4A 1.648(5) . ?
Si1A C43 1.867(5) . ?
Si1A C44 1.861(7) . ?
Si1A C45 1.847(5) . ?
C26 H26A 0.9800 . ?
C26 H26B 0.9800 . ?
C26 H26C 0.9800 . ?
C27 H27A 0.9800 . ?
C27 H27B 0.9800 . ?
C27 H27C 0.9800 . ?
C28 H28A 0.9800 . ?
C28 H28B 0.9800 . ?
C28 H28C 0.9800 . ?
C43 H43A 0.9800 . ?
C43 H43B 0.9800 . ?
C43 H43C 0.9800 . ?
C44 H44A 0.9800 . ?
C44 H44B 0.9800 . ?
C44 H44C 0.9800 . ?
C48 H48A 0.97(8) . ?
C48 H48B 0.96(8) . ?
C48 H48C 0.95(7) . ?
C45 H45A 0.9800 . ?
C45 H45B 0.9800 . ?
C45 H45C 0.9800 . ?
C47 H47A 0.9800 . ?
C47 H47B 0.9800 . ?
C47 H47C 0.9800 . ?
C46 H46A 0.9800 . ?
C46 H46B 0.9800 . ?
C46 H46C 0.9800 . ?
K1B O4B 2.79(3) . ?
Si1B O4B 1.674(16) . ?
Si1B C1AA 1.85(2) . ?
Si1B C0AA 1.79(7) . ?
Si1B C2AA 1.92(3) . ?
Si2B O4B 1.62(2) . ?
Si2B C4AA 1.79(5) . ?
Si2B C47A 1.58(6) . ?
Si2B C46A 1.89(3) . ?
C28B H28D 0.9800 . ?
C28B H28E 0.9800 . ?
C28B H28F 0.9800 . ?
C27B H27D 0.9800 . ?
C27B H27E 0.9800 . ?
C27B H27F 0.9800 . ?
C26B H26D 0.9800 . ?
C26B H26E 0.9800 . ?
C26B H26F 0.9800 . ?
C1AA H1AA 0.9800 . ?
C1AA H1AB 0.9800 . ?
C1AA H1AC 0.9800 . ?
C0AA H0AA 0.9800 . ?
C0AA H0AB 0.9800 . ?
C0AA H0AC 0.9800 . ?
C4AA H4AA 0.9800 . ?
C4AA H4AB 0.9800 . ?
C4AA H4AC 0.9800 . ?
C47A H47D 0.9800 . ?
C47A H47E 0.9800 . ?
C47A H47F 0.9800 . ?
C46A H46D 0.9800 . ?
C46A H46E 0.9800 . ?
C46A H46F 0.9800 . ?
C2AA H2AA 0.9801 . ?
C2AA H2AB 0.9801 . ?
C2AA H2AC 0.9801 . ?

loop_
_geom_torsion_atom_site_label_1
_geom_torsion_atom_site_label_2
_geom_torsion_atom_site_label_3
_geom_torsion_atom_site_label_4
_geom_torsion
_geom_torsion_site_symmetry_1
_geom_torsion_site_symmetry_2
_geom_torsion_site_symmetry_3
_geom_torsion_site_symmetry_4
_geom_torsion_publ_flag
Ni1 Ni1 N1 Ni2 -87.52(9) 2_655 . . . ?
Ni1 Ni1 N1 P1 139.9(2) 2_655 . . . ?
Ni1 Ni1 N1 K1B -55.17(18) 2_655 . . 2_655 ?
Ni1 Ni2 O2 C30 72.9(3) 2_655 . . . ?
Ni1 Ni2 O2 C30 -6.8(3) . . . . ?
Ni1 Ni2 O2 K1B -122.69(9) . . . 2_655 ?
Ni1 Ni2 O2 K1B -42.93(11) 2_655 . . 2_655 ?
Ni1 Ni2 N1 Ni1 -91.58(9) . . . 2_655 ?
Ni1 Ni2 N1 Ni1 91.58(9) 2_655 . . . ?
Ni1 Ni2 N1 P1 133.03(19) . . . . ?
Ni1 Ni2 N1 P1 -135.39(19) 2_655 . . . ?
Ni1 Ni2 N1 K1B -159.48(11) . . . 2_655 ?
Ni1 Ni2 N1 K1B -67.90(10) 2_655 . . 2_655 ?
Ni1 O3 C2 C3 164.2(2) 2_655 . . . ?
Ni1 O3 C2 C1 -15.4(4) 2_655 . . . ?
Ni1 O3 C2 K1B 60.7(2) 2_655 . . 2_655 ?
Ni1 O1 C16 C15 -38.5(4) . . . . ?
Ni1 O1 C16 C17 143.1(2) . . . . ?
Ni2 Ni1 N1 Ni1 87.52(9) . . . 2_655 ?
Ni2 Ni1 N1 P1 -132.6(2) . . . . ?
Ni2 Ni1 N1 K1B 32.35(17) . . . 2_655 ?
Ni2 O2 C30 C29 -36.3(4) . . . . ?
Ni2 O2 C30 C31 142.5(2) . . . . ?
Ni2 O2 C30 K1A 43.7(2) . . . . ?
P1 C15 C20 C19 -172.4(2) . . . . ?
P1 C15 C16 O1 -4.4(4) . . . . ?
P1 C15 C16 C17 174.1(2) . . . . ?
P1 C1 C6 C5 -170.7(3) . . . . ?
O2 Ni2 O2 C30 -148.5(3) 2_655 . . . ?
O2 Ni2 O2 K1B 95.62(11) 2_655 . . 2_655 ?
O2 Ni2 N1 Ni1 -130.30(9) . . . . ?
O2 Ni2 N1 Ni1 67.0(5) 2_655 . . . ?
O2 Ni2 N1 Ni1 138.12(9) . . . 2_655 ?
O2 Ni2 N1 Ni1 -24.6(6) 2_655 . . 2_655 ?
O2 Ni2 N1 P1 2.73(17) . . . . ?
O2 Ni2 N1 P1 -160.0(4) 2_655 . . . ?
O2 Ni2 N1 K1B 70.22(11) . . . 2_655 ?
O2 Ni2 N1 K1B -92.5(5) 2_655 . . 2_655 ?
O2 C30 C29 P1 -3.2(4) . . . . ?
O2 C30 C29 C34 176.1(3) . . . . ?
O2 C30 C29 K1A 84.7(3) . . . . ?
O2 C30 C31 C32 -177.0(3) . . . . ?
O2 C30 C31 C35 2.5(4) . . . . ?
O3 Ni1 N1 Ni1 85.7(4) 2_655 . . 2_655 ?
O3 Ni1 N1 Ni2 -1.8(5) 2_655 . . . ?
O3 Ni1 N1 P1 -134.4(4) 2_655 . . . ?
O3 Ni1 N1 K1B 30.5(5) 2_655 . . 2_655 ?
O3 C2 C1 P1 -7.9(4) . . . . ?
O3 C2 C1 C6 179.1(3) . . . . ?
O3 C2 C1 K1B 74.0(3) . . . 2_655 ?
O1 Ni1 N1 Ni1 -139.95(9) . . . 2_655 ?
O1 Ni1 N1 Ni2 132.53(9) . . . . ?
O1 Ni1 N1 P1 -0.07(18) . . . . ?
O1 Ni1 N1 K1B 164.9(2) . . . 2_655 ?
N1 Ni1 N1 Ni1 41.53(12) 2_655 . . 2_655 ?
N1 Ni1 N1 Ni2 -45.99(8) 2_655 . . . ?
N1 Ni1 N1 P1 -178.59(14) 2_655 . . . ?
N1 Ni1 N1 K1B -13.6(2) 2_655 . . 2_655 ?
N1 Ni2 O2 C30 14.4(7) 2_655 . . . ?
N1 Ni2 O2 C30 34.6(3) . . . . ?
N1 Ni2 O2 K1B -101.4(5) 2_655 . . 2_655 ?
N1 Ni2 O2 K1B -81.23(11) . . . 2_655 ?
N1 Ni2 N1 Ni1 45.85(7) 2_655 . . . ?
N1 Ni2 N1 Ni1 -45.74(7) 2_655 . . 2_655 ?
N1 Ni2 N1 P1 178.9(2) 2_655 . . . ?
N1 Ni2 N1 K1B -113.64(13) 2_655 . . 2_655 ?
N1 P1 C15 C20 -149.6(2) . . . . ?
N1 P1 C15 C16 36.4(3) . . . . ?
N1 P1 C29 C34 -144.7(2) . . . . ?
N1 P1 C29 C30 34.6(3) . . . . ?
N1 P1 C29 K1A -40.47(12) . . . . ?
N1 P1 C1 C2 26.0(3) . . . . ?
N1 P1 C1 C6 -160.6(2) . . . . ?
N1 P1 C1 K1B -41.94(15) . . . 2_655 ?
C33 C34 C29 P1 -179.5(2) . . . . ?
C33 C34 C29 C30 1.3(4) . . . . ?
C33 C34 C29 K1A 78.1(3) . . . . ?
C39 C33 C34 C29 -179.3(3) . . . . ?
C39 C33 C32 C31 178.4(3) . . . . ?
C34 C33 C39 C40 121.8(3) . . . . ?
C34 C33 C39 C41 -118.1(3) . . . . ?
C34 C33 C39 C42 1.6(4) . . . . ?
C34 C33 C32 C31 -2.1(5) . . . . ?
C30 C31 C32 C33 0.6(5) . . . . ?
C30 C31 C35 C36 -60.7(4) . . . . ?
C30 C31 C35 C38 179.9(3) . . . . ?
C30 C31 C35 C37 60.7(4) . . . . ?
C15 P1 N1 Ni1 96.49(18) . . . 2_655 ?
C15 P1 N1 Ni1 -29.4(2) . . . . ?
C15 P1 N1 Ni2 -145.49(15) . . . . ?
C15 P1 N1 K1B 159.32(12) . . . 2_655 ?
C15 P1 C29 C34 -27.3(2) . . . . ?
C15 P1 C29 C30 151.9(2) . . . . ?
C15 P1 C29 K1A 76.92(12) . . . . ?
C15 P1 C1 C2 -94.1(3) . . . . ?
C15 P1 C1 C6 79.2(3) . . . . ?
C15 P1 C1 K1B -162.13(13) . . . 2_655 ?
C3 C2 C1 P1 172.4(2) . . . . ?
C3 C2 C1 C6 -0.5(4) . . . . ?
C3 C2 C1 K1B -105.6(3) . . . 2_655 ?
C29 P1 N1 Ni1 -147.63(16) . . . 2_655 ?
C29 P1 N1 Ni1 86.51(18) . . . . ?
C29 P1 N1 Ni2 -29.60(19) . . . . ?
C29 P1 N1 K1B -84.80(13) . . . 2_655 ?
C29 P1 C15 C20 93.6(2) . . . . ?
C29 P1 C15 C16 -80.4(2) . . . . ?
C29 P1 C1 C2 146.2(2) . . . . ?
C29 P1 C1 C6 -40.4(3) . . . . ?
C29 P1 C1 K1B 78.26(14) . . . 2_655 ?
C29 C30 C31 C32 1.8(4) . . . . ?
C29 C30 C31 C35 -178.6(3) . . . . ?
C20 C19 C25 C26 129.2(5) . . . . ?
C20 C19 C25 C27 4.4(9) . . . . ?
C20 C19 C25 C28 -115.6(5) . . . . ?
C20 C19 C25 C28B -73.9(9) . . . . ?
C20 C19 C25 C27B 39.0(8) . . . . ?
C20 C19 C25 C26B 161.7(11) . . . . ?
C20 C19 C18 C17 0.0(5) . . . . ?
C20 C15 C16 O1 -178.1(3) . . . . ?
C20 C15 C16 C17 0.3(4) . . . . ?
C7 C3 C2 O3 0.3(4) . . . . ?
C7 C3 C2 C1 -180.0(3) . . . . ?
C7 C3 C2 K1B 88.1(3) . . . 2_655 ?
C7 C3 C4 C5 180.0(3) . . . . ?
C16 C15 C20 C19 1.5(4) . . . . ?
C16 C17 C21 C22 -59.6(4) . . . . ?
C16 C17 C21 C23 62.5(3) . . . . ?
C16 C17 C21 C24 -178.0(3) . . . . ?
C16 C17 C18 C19 1.8(4) . . . . ?
C21 C17 C16 O1 -4.3(4) . . . . ?
C21 C17 C16 C15 177.2(3) . . . . ?
C21 C17 C18 C19 -177.3(3) . . . . ?
C31 C30 C29 P1 178.0(2) . . . . ?
C31 C30 C29 C34 -2.8(4) . . . . ?
C31 C30 C29 K1A -94.1(2) . . . . ?
C25 C19 C20 C15 176.8(3) . . . . ?
C25 C19 C18 C17 -178.4(3) . . . . ?
C32 C33 C39 C40 -58.8(4) . . . . ?
C32 C33 C39 C41 61.4(4) . . . . ?
C32 C33 C39 C42 -178.9(3) . . . . ?
C32 C33 C34 C29 1.2(4) . . . . ?
C32 C31 C35 C36 118.9(3) . . . . ?
C32 C31 C35 C38 -0.5(5) . . . . ?
C32 C31 C35 C37 -119.7(3) . . . . ?
C35 C31 C32 C33 -179.0(3) . . . . ?
C18 C19 C20 C15 -1.6(4) . . . . ?
C18 C19 C25 C26 -52.4(5) . . . . ?
C18 C19 C25 C27 -177.3(9) . . . . ?
C18 C19 C25 C28 62.8(6) . . . . ?
C18 C19 C25 C28B 104.5(8) . . . . ?
C18 C19 C25 C27B -142.7(7) . . . . ?
C18 C19 C25 C26B -20.0(12) . . . . ?
C18 C17 C16 O1 176.6(3) . . . . ?
C18 C17 C16 C15 -1.9(4) . . . . ?
C18 C17 C21 C22 119.5(3) . . . . ?
C18 C17 C21 C23 -118.5(3) . . . . ?
C18 C17 C21 C24 1.0(4) . . . . ?
C2 C3 C7 C9 -57.4(4) . . . . ?
C2 C3 C7 C10 -178.5(3) . . . . ?
C2 C3 C7 C8 63.2(4) . . . . ?
C2 C3 C4 C5 1.5(5) . . . . ?
C2 C1 C6 C5 2.6(5) . . . . ?
C1 P1 N1 Ni1 -150.65(16) . . . . ?
C1 P1 N1 Ni1 -24.8(2) . . . 2_655 ?
C1 P1 N1 Ni2 93.24(17) . . . . ?
C1 P1 N1 K1B 38.04(14) . . . 2_655 ?
C1 P1 C15 C20 -29.5(3) . . . . ?
C1 P1 C15 C16 156.5(2) . . . . ?
C1 P1 C29 C34 94.6(2) . . . . ?
C1 P1 C29 C30 -86.1(2) . . . . ?
C1 P1 C29 K1A -161.11(10) . . . . ?
C11 C5 C6 C1 175.8(3) . . . . ?
C11 C5 C4 C3 -177.8(3) . . . . ?
C6 C5 C11 C14 0.2(5) . . . . ?
C6 C5 C11 C12 120.4(4) . . . . ?
C6 C5 C11 C13 -119.4(4) . . . . ?
C6 C5 C4 C3 0.6(5) . . . . ?
C4 C3 C7 C9 124.0(3) . . . . ?
C4 C3 C7 C10 2.9(5) . . . . ?
C4 C3 C7 C8 -115.3(3) . . . . ?
C4 C3 C2 O3 178.9(3) . . . . ?
C4 C3 C2 C1 -1.4(4) . . . . ?
C4 C3 C2 K1B -93.4(3) . . . 2_655 ?
C4 C5 C11 C14 178.5(3) . . . . ?
C4 C5 C11 C12 -61.3(5) . . . . ?
C4 C5 C11 C13 59.0(5) . . . . ?
C4 C5 C6 C1 -2.6(5) . . . . ?
K1A Ni1 N1 Ni1 154.87(7) . . . 2_655 ?
K1A Ni1 N1 Ni2 67.36(7) . . . . ?
K1A Ni1 N1 P1 -65.24(16) . . . . ?
K1A Ni2 O2 C30 134.3(2) 2_655 . . . ?
K1A Ni2 O2 C30 -42.5(2) . . . . ?
K1A Ni2 N1 Ni1 30.73(7) 2_655 . . 2_655 ?
K1A Ni2 N1 Ni1 -146.63(8) . . . 2_655 ?
K1A Ni2 N1 Ni1 -55.05(6) . . . . ?
K1A Ni2 N1 Ni1 122.31(6) 2_655 . . . ?
K1A Ni2 N1 P1 77.98(14) . . . . ?
K1A Ni2 N1 P1 -104.66(14) 2_655 . . . ?
K1A O3 C2 C3 91.0(3) 2_655 . . . ?
K1A O3 C2 C1 -88.6(3) 2_655 . . . ?
K1A O1 C16 C15 63.8(3) . . . . ?
K1A O1 C16 C17 -114.6(3) . . . . ?
K1A C30 C29 P1 -87.86(18) . . . . ?
K1A C30 C29 C34 91.4(2) . . . . ?
K1A C30 C31 C32 -82.4(3) . . . . ?
K1A C30 C31 C35 97.2(3) . . . . ?
C43 Si1A O4A K1A 34.9(3) . . . . ?
C43 Si1A O4A Si2A -154.3(5) . . . . ?
C44 Si1A O4A K1A -81.8(4) . . . . ?
C44 Si1A O4A Si2A 89.1(6) . . . . ?
C48 Si2A O4A K1A 3.0(4) . . . . ?
C48 Si2A O4A Si1A -167.1(5) . . . . ?
C45 Si1A O4A K1A 155.0(2) . . . . ?
C45 Si1A O4A Si2A -34.1(6) . . . . ?
C47 Si2A O4A K1A -116.0(4) . . . . ?
C47 Si2A O4A Si1A 73.9(6) . . . . ?
C46 Si2A O4A K1A 123.5(4) . . . . ?
C46 Si2A O4A Si1A -46.5(6) . . . . ?
K1B Ni1 N1 Ni1 114.91(10) . . . 2_655 ?
K1B Ni1 N1 Ni2 27.39(11) . . . . ?
K1B Ni1 N1 P1 -105.21(17) . . . . ?
K1B Ni1 N1 K1B 59.7(2) . . . 2_655 ?
K1B Ni2 O2 C30 -77.0(3) . . . . ?
K1B Ni2 O2 C30 115.9(3) 2_655 . . . ?
K1B Ni2 O2 K1B 167.10(12) . . . 2_655 ?
K1B Ni2 N1 Ni1 -30.76(12) . . . . ?
K1B Ni2 N1 Ni1 -122.34(10) . . . 2_655 ?
K1B Ni2 N1 Ni1 159.48(11) 2_655 . . . ?
K1B Ni2 N1 Ni1 67.90(10) 2_655 . . 2_655 ?
K1B Ni2 N1 P1 102.27(17) . . . . ?
K1B Ni2 N1 P1 -67.49(17) 2_655 . . . ?
K1B Ni2 N1 K1B 169.76(9) . . . 2_655 ?
K1B P1 N1 Ni1 -62.83(16) 2_655 . . 2_655 ?
K1B P1 N1 Ni1 171.3(2) 2_655 . . . ?
K1B P1 N1 Ni2 55.20(14) 2_655 . . . ?
K1B P1 C15 C20 -78.7(4) 2_655 . . . ?
K1B P1 C15 C16 107.3(4) 2_655 . . . ?
K1B P1 C29 C34 150.0(2) 2_655 . . . ?
K1B P1 C29 C30 -30.7(2) 2_655 . . . ?
K1B P1 C1 C2 68.0(2) 2_655 . . . ?
K1B P1 C1 C6 -118.7(3) 2_655 . . . ?
K1B O2 C30 C29 53.7(3) 2_655 . . . ?
K1B O2 C30 C31 -127.5(2) 2_655 . . . ?
K1B O3 C2 C3 103.5(3) 2_655 . . . ?
K1B O3 C2 C1 -76.1(3) 2_655 . . . ?
K1B C2 C1 P1 -82.0(2) 2_655 . . . ?
K1B C2 C1 C6 105.1(3) 2_655 . . . ?
K1B C1 C6 C5 81.5(3) 2_655 . . . ?
C1AA Si1B O4B K1B 126.6(13) . . . . ?
C1AA Si1B O4B Si2B -60(3) . . . . ?
C0AA Si1B O4B K1B -119(2) . . . . ?
C0AA Si1B O4B Si2B 55(4) . . . . ?
C4AA Si2B O4B K1B 2(2) . . . . ?
C4AA Si2B O4B Si1B -172(3) . . . . ?
C47A Si2B O4B K1B -111(3) . . . . ?
C47A Si2B O4B Si1B 75(4) . . . . ?
C46A Si2B O4B K1B 123.1(19) . . . . ?
C46A Si2B O4B Si1B -51(4) . . . . ?
C2AA Si1B O4B K1B 5.0(16) . . . . ?
C2AA Si1B O4B Si2B 179(3) . . . . ?
